data_7006165
loop_
_publ_author_name
'Quesada, Manuel'
'Kooijman, Huub'
'Gamez, Patrick'
'S\'anchez Costa, Jos\'e'
'van Koningsbruggen, Petra J.'
'Weinberger, Peter'
'Reissner, Michael'
'Spek, Anthony L.'
'Haasnoot, Jaap G.'
'Reedijk, Jan'

_publ_section_title
;
 [Fe(mu-btzmp)2(btzmp)2](ClO4)2: a doubly-bridged 1D spin-transition
 bistetrazole-based polymer showing thermal hysteresis behaviour.
;
_journal_issue 46
_journal_name_full 'Dalton transactions (Cambridge, England : 2003)'
_journal_page_first 5434
_journal_page_last 5440
_journal_paper_doi 10.1039/b709460d
_journal_year 2007
_chemical_formula_moiety 'C24 H40 Fe N32, 2(Cl O4)'
_chemical_formula_sum 'C24 H40 Cl2 Fe N32 O8'
_chemical_formula_weight 1031.63
_chemical_name_systematic
;
?
;
_space_group_IT_number 2
_symmetry_cell_setting triclinic
_symmetry_space_group_name_Hall '-P 1'
_symmetry_space_group_name_H-M 'P -1'
_atom_sites_solution_hydrogens geom
_atom_sites_solution_primary direct
_atom_sites_solution_secondary difmap
_audit_creation_method SHELXL-97
_cell_angle_alpha 79.38(2)
_cell_angle_beta 83.69(3)
_cell_angle_gamma 73.65(4)
_cell_formula_units_Z 1
_cell_length_a 8.3039(15)
_cell_length_b 10.9503(18)
_cell_length_c 12.311(2)
_cell_measurement_reflns_used 49692
_cell_measurement_temperature 100(2)
_cell_measurement_theta_max 25.4
_cell_measurement_theta_min 1.0
_cell_volume 1053.8(4)
_computing_cell_refinement DENZO
_computing_data_collection 'NONIUS COLLECT'
_computing_data_reduction DENZO
_computing_structure_refinement 'SHELXL-97 (Sheldrick, 1997)'
_computing_structure_solution DIRDIF99
_diffrn_ambient_temperature 100(2)
_diffrn_measured_fraction_theta_full 0.994
_diffrn_measured_fraction_theta_max 0.994
_diffrn_measurement_device_type 'Nonius KappaCCD'
_diffrn_measurement_method 'omega and phi scans'
_diffrn_radiation_monochromator graphite
_diffrn_radiation_source 'Rotating Anodel'
_diffrn_radiation_type MoK\a
_diffrn_radiation_wavelength 0.71073
_diffrn_reflns_av_R_equivalents 0.0672
_diffrn_reflns_av_sigmaI/netI 0.0707
_diffrn_reflns_limit_h_max 9
_diffrn_reflns_limit_h_min -9
_diffrn_reflns_limit_k_max 13
_diffrn_reflns_limit_k_min -13
_diffrn_reflns_limit_l_max 14
_diffrn_reflns_limit_l_min -14
_diffrn_reflns_number 12646
_diffrn_reflns_theta_full 25.25
_diffrn_reflns_theta_max 25.25
_diffrn_reflns_theta_min 1.69
_exptl_absorpt_coefficient_mu 0.573
_exptl_absorpt_correction_T_max 0.992
_exptl_absorpt_correction_T_min 0.880
_exptl_absorpt_correction_type multi-scan
_exptl_absorpt_process_details PLATON/MULABS
_exptl_crystal_colour violet
_exptl_crystal_density_diffrn 1.626
_exptl_crystal_density_method 'not measured'
_exptl_crystal_description plate?
_exptl_crystal_F_000 532
_exptl_crystal_size_max 0.18
_exptl_crystal_size_mid 0.15
_exptl_crystal_size_min 0.02
_refine_diff_density_max 0.958
_refine_diff_density_min -0.611
_refine_diff_density_rms 0.094
_refine_ls_extinction_method none
_refine_ls_goodness_of_fit_ref 1.037
_refine_ls_hydrogen_treatment constr
_refine_ls_matrix_type full
_refine_ls_number_parameters 308
_refine_ls_number_reflns 3788
_refine_ls_number_restraints 0
_refine_ls_restrained_S_all 1.037
_refine_ls_R_factor_all 0.0850
_refine_ls_R_factor_gt 0.0519
_refine_ls_shift/su_max 0.001
_refine_ls_shift/su_mean 0.000
_refine_ls_structure_factor_coef Fsqd
_refine_ls_weighting_details 'calc w=1/[\s^2^(Fo^2^)+(0.0621P)^2^+0.9571P] where P=(Fo^2^+2Fc^2^)/3'
_refine_ls_weighting_scheme calc
_refine_ls_wR_factor_gt 0.1169
_refine_ls_wR_factor_ref 0.1320
_reflns_number_gt 2741
_reflns_number_total 3788
_reflns_threshold_expression I>2\s(I)
_cod_data_source_file b709460d.txt
_cod_data_source_block s3674a
_cod_database_code 7006165

loop_
_symmetry_equiv_pos_as_xyz
'x, y, z'
'-x, -y, -z'

loop_
_atom_site_label
_atom_site_type_symbol
_atom_site_fract_x
_atom_site_fract_y
_atom_site_fract_z
_atom_site_U_iso_or_equiv
_atom_site_adp_type
_atom_site_occupancy
_atom_site_symmetry_multiplicity
_atom_site_calc_flag
_atom_site_refinement_flags
_atom_site_disorder_assembly
_atom_site_disorder_group
Fe1 Fe 0.0000 0.0000 1.0000 0.0198(2) Uani 1 2 d S . .
N1 N 0.1380(3) 0.1251(3) 0.9910(2) 0.0202(7) Uani 1 1 d . . .
N2 N 0.2981(4) 0.1071(3) 0.9443(2) 0.0246(7) Uani 1 1 d . . .
N3 N 0.3661(4) 0.1914(3) 0.9675(2) 0.0234(7) Uani 1 1 d . . .
N4 N 0.2470(3) 0.2666(3) 1.0301(2) 0.0193(7) Uani 1 1 d . . .
N5 N 0.5757(3) 0.2582(3) 1.1084(2) 0.0201(7) Uani 1 1 d . . .
N6 N 0.6252(3) 0.3299(3) 1.0161(2) 0.0221(7) Uani 1 1 d . . .
N7 N 0.7610(3) 0.2575(3) 0.9740(2) 0.0221(7) Uani 1 1 d . . .
N8 N 0.8000(3) 0.1380(3) 1.0386(2) 0.0205(7) Uani 1 1 d . . .
N11 N -0.6279(4) 0.1090(3) 0.6711(3) 0.0328(8) Uani 1 1 d . . .
N12 N -0.6261(4) 0.1330(3) 0.5582(3) 0.0405(9) Uani 1 1 d . . .
N13 N -0.5283(4) 0.2065(4) 0.5173(3) 0.0400(9) Uani 1 1 d . . .
N14 N -0.4641(4) 0.2314(3) 0.6049(3) 0.0261(7) Uani 1 1 d . . .
N15 N -0.1123(4) 0.1537(3) 0.6760(2) 0.0213(7) Uani 1 1 d . . .
N16 N -0.1260(4) 0.0309(3) 0.6838(3) 0.0278(7) Uani 1 1 d . . .
N17 N -0.0834(4) -0.0274(3) 0.7802(3) 0.0278(7) Uani 1 1 d . . .
N18 N -0.0436(3) 0.0535(3) 0.8391(2) 0.0218(7) Uani 1 1 d . . .
C1 C 0.1094(4) 0.2251(3) 1.0431(3) 0.0215(8) Uani 1 1 d . . .
H1 H 0.0078 0.2612 1.0831 0.026 Uiso 1 1 calc R . .
C2 C 0.2819(4) 0.3672(3) 1.0803(3) 0.0208(8) Uani 1 1 d . . .
H2A H 0.1761 0.4166 1.1148 0.025 Uiso 1 1 calc R . .
H2B H 0.3242 0.4276 1.0217 0.025 Uiso 1 1 calc R . .
C3 C 0.4121(4) 0.3107(3) 1.1684(3) 0.0213(8) Uani 1 1 d . . .
C4 C 0.4262(5) 0.4206(4) 1.2243(3) 0.0266(9) Uani 1 1 d . . .
H4A H 0.5132 0.3874 1.2780 0.040 Uiso 1 1 calc R . .
H4B H 0.3181 0.4569 1.2625 0.040 Uiso 1 1 calc R . .
H4C H 0.4563 0.4879 1.1682 0.040 Uiso 1 1 calc R . .
C5 C 0.3690(4) 0.2018(3) 1.2526(3) 0.0259(9) Uani 1 1 d . . .
H5A H 0.3712 0.1298 1.2150 0.039 Uiso 1 1 calc R . .
H5B H 0.2565 0.2330 1.2875 0.039 Uiso 1 1 calc R . .
H5C H 0.4516 0.1726 1.3093 0.039 Uiso 1 1 calc R . .
C6 C 0.6832(4) 0.1413(3) 1.1212(3) 0.0223(8) Uani 1 1 d . . .
H6 H 0.6772 0.0723 1.1795 0.027 Uiso 1 1 calc R . .
C11 C -0.5270(5) 0.1729(4) 0.6964(3) 0.0300(9) Uani 1 1 d . . .
H11 H -0.5034 0.1761 0.7694 0.036 Uiso 1 1 calc R . .
C12 C -0.3532(5) 0.3173(3) 0.5901(3) 0.0268(9) Uani 1 1 d . . .
H12A H -0.3715 0.3613 0.6556 0.032 Uiso 1 1 calc R . .
H12B H -0.3865 0.3844 0.5248 0.032 Uiso 1 1 calc R . .
C13 C -0.1657(5) 0.2512(3) 0.5746(3) 0.0241(8) Uani 1 1 d . . .
C14 C -0.1224(5) 0.1813(4) 0.4745(3) 0.0293(9) Uani 1 1 d . . .
H14A H -0.0013 0.1399 0.4693 0.044 Uiso 1 1 calc R . .
H14B H -0.1537 0.2435 0.4070 0.044 Uiso 1 1 calc R . .
H14C H -0.1843 0.1157 0.4829 0.044 Uiso 1 1 calc R . .
C15 C -0.0690(5) 0.3530(3) 0.5660(3) 0.0261(9) Uani 1 1 d . . .
H15A H -0.0969 0.3946 0.6321 0.039 Uiso 1 1 calc R . .
H15B H -0.1001 0.4178 0.5001 0.039 Uiso 1 1 calc R . .
H15C H 0.0521 0.3116 0.5603 0.039 Uiso 1 1 calc R . .
C16 C -0.0624(4) 0.1647(3) 0.7711(3) 0.0235(8) Uani 1 1 d . . .
H16 H -0.0431 0.2404 0.7881 0.028 Uiso 1 1 calc R . .
Cl1 Cl 0.85465(11) 0.50238(8) 0.24164(7) 0.0249(2) Uani 1 1 d . . .
O1 O 0.7164(3) 0.5210(3) 0.3231(2) 0.0348(7) Uani 1 1 d . . .
O2 O 0.8168(3) 0.4427(2) 0.1557(2) 0.0327(7) Uani 1 1 d . . .
O3 O 0.8846(4) 0.6244(3) 0.1933(2) 0.0432(8) Uani 1 1 d . . .
O4 O 1.0031(3) 0.4202(2) 0.2936(2) 0.0320(6) Uani 1 1 d . . .

loop_
_atom_site_aniso_label
_atom_site_aniso_U_11
_atom_site_aniso_U_22
_atom_site_aniso_U_33
_atom_site_aniso_U_23
_atom_site_aniso_U_13
_atom_site_aniso_U_12
Fe1 0.0179(4) 0.0155(4) 0.0274(4) -0.0054(3) -0.0011(3) -0.0054(3)
N1 0.0173(16) 0.0156(16) 0.0271(17) -0.0042(12) -0.0010(12) -0.0033(12)
N2 0.0209(17) 0.0216(17) 0.0348(19) -0.0087(14) -0.0013(13) -0.0090(14)
N3 0.0220(16) 0.0192(17) 0.0322(18) -0.0106(13) 0.0002(13) -0.0070(13)
N4 0.0154(15) 0.0159(15) 0.0272(17) -0.0061(13) -0.0003(12) -0.0040(12)
N5 0.0158(15) 0.0157(16) 0.0298(18) -0.0069(13) -0.0038(13) -0.0030(13)
N6 0.0197(16) 0.0190(16) 0.0283(17) -0.0011(13) -0.0004(13) -0.0083(13)
N7 0.0184(16) 0.0172(16) 0.0314(18) -0.0039(13) -0.0034(13) -0.0050(13)
N8 0.0200(16) 0.0163(16) 0.0275(17) -0.0028(13) -0.0046(13) -0.0079(13)
N11 0.0330(19) 0.0271(19) 0.040(2) -0.0059(15) -0.0002(15) -0.0110(15)
N12 0.041(2) 0.045(2) 0.042(2) -0.0086(17) -0.0018(17) -0.0221(18)
N13 0.046(2) 0.050(2) 0.032(2) -0.0035(17) -0.0056(16) -0.0273(19)
N14 0.0252(17) 0.0234(17) 0.0292(18) -0.0041(14) 0.0002(14) -0.0062(14)
N15 0.0244(16) 0.0159(16) 0.0250(17) -0.0065(13) 0.0009(13) -0.0061(13)
N16 0.041(2) 0.0163(17) 0.0309(19) -0.0045(14) -0.0060(15) -0.0125(14)
N17 0.0364(19) 0.0208(17) 0.0286(18) -0.0079(14) -0.0049(15) -0.0081(14)
N18 0.0219(16) 0.0170(17) 0.0297(18) -0.0060(13) 0.0001(13) -0.0097(13)
C1 0.021(2) 0.0183(19) 0.026(2) -0.0012(15) -0.0031(15) -0.0072(15)
C2 0.0176(18) 0.0153(19) 0.031(2) -0.0081(15) -0.0006(15) -0.0044(15)
C3 0.0171(18) 0.0208(19) 0.027(2) -0.0077(15) 0.0003(15) -0.0055(15)
C4 0.022(2) 0.027(2) 0.033(2) -0.0116(17) -0.0022(16) -0.0050(16)
C5 0.0182(19) 0.025(2) 0.034(2) -0.0052(17) 0.0003(16) -0.0041(16)
C6 0.022(2) 0.019(2) 0.027(2) -0.0054(15) -0.0036(16) -0.0065(16)
C11 0.029(2) 0.028(2) 0.032(2) -0.0071(17) 0.0026(17) -0.0059(18)
C12 0.028(2) 0.022(2) 0.031(2) -0.0046(16) -0.0028(16) -0.0070(17)
C13 0.029(2) 0.018(2) 0.025(2) -0.0015(15) -0.0023(16) -0.0074(16)
C14 0.040(2) 0.023(2) 0.025(2) -0.0037(16) -0.0020(17) -0.0086(18)
C15 0.027(2) 0.020(2) 0.031(2) -0.0012(16) -0.0001(16) -0.0071(16)
C16 0.023(2) 0.021(2) 0.027(2) -0.0059(16) 0.0015(16) -0.0053(16)
Cl1 0.0239(5) 0.0212(5) 0.0303(5) -0.0042(4) -0.0017(4) -0.0073(4)
O1 0.0254(15) 0.0391(17) 0.0418(17) -0.0170(13) 0.0038(12) -0.0075(12)
O2 0.0341(16) 0.0325(16) 0.0358(16) -0.0146(12) -0.0029(12) -0.0095(13)
O3 0.063(2) 0.0291(16) 0.0460(18) 0.0086(13) -0.0168(15) -0.0295(15)
O4 0.0253(15) 0.0314(16) 0.0357(16) -0.0045(12) -0.0055(12) -0.0011(12)

loop_
_atom_type_symbol
_atom_type_description
_atom_type_scat_dispersion_real
_atom_type_scat_dispersion_imag
_atom_type_scat_source
C C 0.0033 0.0016 'International Tables Vol C Tables 4.2.6.8 and 6.1.1.4'
H H 0.0000 0.0000 'International Tables Vol C Tables 4.2.6.8 and 6.1.1.4'
Cl Cl 0.1484 0.1585 'International Tables Vol C Tables 4.2.6.8 and 6.1.1.4'
Fe Fe 0.3463 0.8444 'International Tables Vol C Tables 4.2.6.8 and 6.1.1.4'
N N 0.0061 0.0033 'International Tables Vol C Tables 4.2.6.8 and 6.1.1.4'
O O 0.0106 0.0060 'International Tables Vol C Tables 4.2.6.8 and 6.1.1.4'

loop_
_geom_angle_atom_site_label_1
_geom_angle_atom_site_label_2
_geom_angle_atom_site_label_3
_geom_angle
_geom_angle_site_symmetry_1
_geom_angle_site_symmetry_3
_geom_angle_publ_flag
N8 Fe1 N8 179.997(1) 2_657 1_455 ?
N8 Fe1 N1 88.14(11) 2_657 2_557 ?
N8 Fe1 N1 91.86(11) 1_455 2_557 ?
N8 Fe1 N1 91.87(11) 2_657 . ?
N8 Fe1 N1 88.13(11) 1_455 . ?
N1 Fe1 N1 180.0 2_557 . ?
N8 Fe1 N18 89.43(12) 2_657 . ?
N8 Fe1 N18 90.57(12) 1_455 . ?
N1 Fe1 N18 88.57(11) 2_557 . ?
N1 Fe1 N18 91.43(11) . . ?
N8 Fe1 N18 90.57(12) 2_657 2_557 ?
N8 Fe1 N18 89.43(12) 1_455 2_557 ?
N1 Fe1 N18 91.43(11) 2_557 2_557 ?
N1 Fe1 N18 88.57(11) . 2_557 ?
N18 Fe1 N18 180.0 . 2_557 ?
C1 N1 N2 106.3(3) . . ?
C1 N1 Fe1 128.4(2) . . ?
N2 N1 Fe1 124.3(2) . . ?
N3 N2 N1 110.5(3) . . ?
N2 N3 N4 106.0(3) . . ?
C1 N4 N3 108.9(3) . . ?
C1 N4 C2 128.6(3) . . ?
N3 N4 C2 122.2(3) . . ?
C6 N5 N6 108.8(3) . . ?
C6 N5 C3 131.3(3) . . ?
N6 N5 C3 119.4(3) . . ?
N7 N6 N5 107.0(3) . . ?
N6 N7 N8 109.4(3) . . ?
C6 N8 N7 106.6(3) . . ?
C6 N8 Fe1 132.3(2) . 1_655 ?
N7 N8 Fe1 121.1(2) . 1_655 ?
C11 N11 N12 104.8(3) . . ?
N13 N12 N11 110.9(3) . . ?
N12 N13 N14 106.3(3) . . ?
C11 N14 N13 108.1(3) . . ?
C11 N14 C12 130.2(3) . . ?
N13 N14 C12 121.5(3) . . ?
C16 N15 N16 107.9(3) . . ?
C16 N15 C13 131.6(3) . . ?
N16 N15 C13 120.2(3) . . ?
N17 N16 N15 106.8(3) . . ?
N16 N17 N18 110.8(3) . . ?
C16 N18 N17 105.3(3) . . ?
C16 N18 Fe1 133.1(2) . . ?
N17 N18 Fe1 121.2(2) . . ?
N1 C1 N4 108.3(3) . . ?
N4 C2 C3 112.0(3) . . ?
N5 C3 C5 108.7(3) . . ?
N5 C3 C4 109.1(3) . . ?
C5 C3 C4 111.6(3) . . ?
N5 C3 C2 106.7(3) . . ?
C5 C3 C2 112.5(3) . . ?
C4 C3 C2 108.2(3) . . ?
N8 C6 N5 108.2(3) . . ?
N14 C11 N11 109.9(4) . . ?
N14 C12 C13 115.2(3) . . ?
N15 C13 C14 108.0(3) . . ?
N15 C13 C12 108.8(3) . . ?
C14 C13 C12 113.1(3) . . ?
N15 C13 C15 107.4(3) . . ?
C14 C13 C15 111.2(3) . . ?
C12 C13 C15 108.2(3) . . ?
N15 C16 N18 109.2(3) . . ?
O1 Cl1 O3 109.87(18) . . ?
O1 Cl1 O4 109.31(17) . . ?
O3 Cl1 O4 109.27(17) . . ?
O1 Cl1 O2 109.81(16) . . ?
O3 Cl1 O2 109.22(17) . . ?
O4 Cl1 O2 109.34(16) . . ?

loop_
_geom_bond_atom_site_label_1
_geom_bond_atom_site_label_2
_geom_bond_distance
_geom_bond_site_symmetry_2
_geom_bond_publ_flag
Fe1 N8 1.986(3) 2_657 ?
Fe1 N8 1.986(3) 1_455 ?
Fe1 N1 2.000(3) 2_557 ?
Fe1 N1 2.000(3) . ?
Fe1 N18 2.002(3) . ?
Fe1 N18 2.002(3) 2_557 ?
N1 C1 1.322(4) . ?
N1 N2 1.365(4) . ?
N2 N3 1.295(4) . ?
N3 N4 1.363(4) . ?
N4 C1 1.328(4) . ?
N4 C2 1.466(4) . ?
N5 C6 1.331(4) . ?
N5 N6 1.352(4) . ?
N5 C3 1.489(4) . ?
N6 N7 1.300(4) . ?
N7 N8 1.372(4) . ?
N8 C6 1.324(4) . ?
N8 Fe1 1.986(3) 1_655 ?
N11 C11 1.325(5) . ?
N11 N12 1.365(5) . ?
N12 N13 1.300(5) . ?
N13 N14 1.355(4) . ?
N14 C11 1.321(5) . ?
N14 C12 1.467(5) . ?
N15 C16 1.321(4) . ?
N15 N16 1.366(4) . ?
N15 C13 1.503(4) . ?
N16 N17 1.276(4) . ?
N17 N18 1.369(4) . ?
N18 C16 1.324(4) . ?
C2 C3 1.537(5) . ?
C3 C5 1.526(5) . ?
C3 C4 1.529(5) . ?
C12 C13 1.528(5) . ?
C13 C14 1.526(5) . ?
C13 C15 1.530(5) . ?
Cl1 O1 1.434(3) . ?
Cl1 O3 1.436(3) . ?
Cl1 O4 1.441(3) . ?
Cl1 O2 1.445(3) . ?
